data_7245478
loop_
_publ_author_name
'He, Yuan-Chun'
'Wu, Shuang'
'Zhang, Jie'
'Qin, Wen-Hui'
'Liu, Jing'
'Zhao, Fang-Hua'
'Liu, Lin'
'Jing, Zhihong'

_publ_section_title
;
 Syntheses, structures, and luminescence properties of five new
 coordination polymers based on
 3-carboxy-1-(3&#x2032;-carboxybenzyl)-2-oxidopyridinium and neutral
 ligands
;
_journal_name_full CrystEngComm
_journal_paper_doi 10.1039/D2CE00921H
_journal_year 2022
_chemical_formula_moiety 'C24 H19 N3 O6 Zn'
_chemical_formula_sum 'C24 H19 N3 O6 Zn'
_chemical_formula_weight 510.79
_space_group_crystal_system monoclinic
_space_group_IT_number 15
_space_group_name_Hall '-C 2yc'
_space_group_name_H-M_alt 'C 1 2/c 1'
_atom_sites_solution_hydrogens mixed
_atom_sites_solution_primary direct
_audit_creation_method SHELXL-2018/3
_audit_update_record
;
2022-07-03 deposited with the CCDC.	2022-09-13 downloaded from the CCDC.
;
_cell_angle_alpha 90
_cell_angle_beta 103.223(2)
_cell_angle_gamma 90
_cell_formula_units_Z 8
_cell_length_a 31.1984(17)
_cell_length_b 7.5749(4)
_cell_length_c 18.5912(10)
_cell_measurement_reflns_used 9911
_cell_measurement_temperature 293(2)
_cell_measurement_theta_max 28.18
_cell_measurement_theta_min 2.34
_cell_volume 4277.1(4)
_computing_cell_refinement 'Bruker SAINT'
_computing_data_collection 'Bruker APEX3'
_computing_data_reduction 'Bruker SAINT'
_computing_molecular_graphics 'Bruker SHELXTL'
_computing_publication_material 'Bruker SHELXTL'
_computing_structure_refinement 'SHELXL-2018/3 (Sheldrick, 2018)'
_computing_structure_solution 'SHELXT 2014/5 (Sheldrick, 2014)'
_diffrn_ambient_temperature 293(2)
_diffrn_measured_fraction_theta_full 0.998
_diffrn_measured_fraction_theta_max 0.998
_diffrn_measurement_device_type 'Bruker D8 QUEST'
_diffrn_measurement_method '\w scans'
_diffrn_radiation_type MoK\a
_diffrn_radiation_wavelength 0.71073
_diffrn_reflns_av_R_equivalents 0.0259
_diffrn_reflns_av_unetI/netI 0.0160
_diffrn_reflns_Laue_measured_fraction_full 0.998
_diffrn_reflns_Laue_measured_fraction_max 0.998
_diffrn_reflns_limit_h_max 37
_diffrn_reflns_limit_h_min -37
_diffrn_reflns_limit_k_max 8
_diffrn_reflns_limit_k_min -9
_diffrn_reflns_limit_l_max 22
_diffrn_reflns_limit_l_min -22
_diffrn_reflns_number 26887
_diffrn_reflns_point_group_measured_fraction_full 0.998
_diffrn_reflns_point_group_measured_fraction_max 0.998
_diffrn_reflns_theta_full 25.000
_diffrn_reflns_theta_max 25.350
_diffrn_reflns_theta_min 2.342
_diffrn_source 'sealed tube'
_exptl_absorpt_coefficient_mu 1.197
_exptl_absorpt_correction_T_max 0.787
_exptl_absorpt_correction_T_min 0.726
_exptl_absorpt_correction_type multi-scan
_exptl_crystal_colour colorless
_exptl_crystal_density_diffrn 1.586
_exptl_crystal_description block
_exptl_crystal_F_000 2096
_exptl_crystal_size_max 0.250
_exptl_crystal_size_mid 0.230
_exptl_crystal_size_min 0.200
_refine_diff_density_max 0.227
_refine_diff_density_min -0.370
_refine_diff_density_rms 0.042
_refine_ls_extinction_method none
_refine_ls_goodness_of_fit_ref 1.029
_refine_ls_hydrogen_treatment mixed
_refine_ls_matrix_type full
_refine_ls_number_parameters 313
_refine_ls_number_reflns 3914
_refine_ls_number_restraints 2
_refine_ls_restrained_S_all 1.029
_refine_ls_R_factor_all 0.0271
_refine_ls_R_factor_gt 0.0236
_refine_ls_shift/su_max 0.003
_refine_ls_shift/su_mean 0.000
_refine_ls_structure_factor_coef Fsqd
_refine_ls_weighting_details 'w=1/[\s^2^(Fo^2^)+(0.0326P)^2^+3.9601P] where P=(Fo^2^+2Fc^2^)/3'
_refine_ls_weighting_scheme calc
_refine_ls_wR_factor_gt 0.0616
_refine_ls_wR_factor_ref 0.0636
_reflns_Friedel_coverage 0.000
_reflns_number_gt 3566
_reflns_number_total 3914
_reflns_threshold_expression 'I > 2\s(I)'
_cod_data_source_file d2ce00921h2.cif
_cod_data_source_block 2
_cod_original_sg_symbol_H-M 'C 2/c'
_cod_database_code 7245478
_shelx_shelxl_version_number 2018/3
_shelx_space_group_comment
;
The symmetry employed for this shelxl refinement is uniquely defined
by the following loop, which should always be used as a source of
symmetry information in preference to the above space-group names.
They are only intended as comments.
;
_shelx_estimated_absorpt_t_min 0.754
_shelx_estimated_absorpt_t_max 0.796

loop_
_space_group_symop_operation_xyz
'x, y, z'
'-x, y, -z+1/2'
'x+1/2, y+1/2, z'
'-x+1/2, y+1/2, -z+1/2'
'-x, -y, -z'
'x, -y, z-1/2'
'-x+1/2, -y+1/2, -z'
'x+1/2, -y+1/2, z-1/2'

loop_
_atom_site_label
_atom_site_type_symbol
_atom_site_fract_x
_atom_site_fract_y
_atom_site_fract_z
_atom_site_U_iso_or_equiv
_atom_site_adp_type
_atom_site_occupancy
_atom_site_site_symmetry_order
_atom_site_calc_flag
_atom_site_refinement_flags_posn
_atom_site_refinement_flags_adp
_atom_site_refinement_flags_occupancy
_atom_site_disorder_assembly
_atom_site_disorder_group
Zn1 Zn 0.65798(2) 0.51658(3) 0.56521(2) 0.02812(7) Uani 1 1 d . . . . .
C1 C 0.60686(6) 0.1528(2) 1.01444(9) 0.0312(4) Uani 1 1 d . . . . .
C2 C 0.56620(5) 0.2601(2) 0.97958(9) 0.0275(3) Uani 1 1 d . . . . .
C3 C 0.52656(6) 0.1764(2) 0.95837(10) 0.0355(4) Uani 1 1 d . . . . .
H3 H 0.524592 0.058766 0.971524 0.043 Uiso 1 1 calc R U . . .
C4 C 0.48879(6) 0.2602(3) 0.91770(11) 0.0438(5) Uani 1 1 d . . . . .
H4 H 0.461919 0.201600 0.905323 0.053 Uiso 1 1 calc R U . . .
C5 C 0.49270(6) 0.4292(3) 0.89701(10) 0.0385(4) Uani 1 1 d . . . . .
H5 H 0.468446 0.485353 0.867443 0.046 Uiso 1 1 calc R U . . .
C6 C 0.56864(5) 0.4453(2) 0.96344(9) 0.0250(3) Uani 1 1 d . . . . .
C7 C 0.53296(6) 0.7066(2) 0.89822(10) 0.0319(4) Uani 1 1 d . . . . .
H7A H 0.549024 0.770404 0.941226 0.038 Uiso 1 1 calc R U . . .
H7B H 0.503151 0.752548 0.886136 0.038 Uiso 1 1 calc R U . . .
C8 C 0.55409(5) 0.7456(2) 0.83423(9) 0.0297(4) Uani 1 1 d . . . . .
C9 C 0.57264(5) 0.6209(2) 0.79590(9) 0.0276(3) Uani 1 1 d . . . . .
H9 H 0.571455 0.501916 0.807598 0.033 Uiso 1 1 calc R U . . .
C10 C 0.59310(5) 0.6727(2) 0.73983(9) 0.0286(4) Uani 1 1 d . . . . .
C11 C 0.55520(8) 0.9228(3) 0.81420(11) 0.0478(5) Uani 1 1 d . . . . .
H11 H 0.542356 1.007425 0.838808 0.057 Uiso 1 1 calc R U . . .
C12 C 0.57507(9) 0.9745(3) 0.75841(13) 0.0545(6) Uani 1 1 d . . . . .
H12 H 0.575468 1.093103 0.745610 0.065 Uiso 1 1 calc R U . . .
C13 C 0.59434(7) 0.8499(3) 0.72169(10) 0.0424(5) Uani 1 1 d . . . . .
H13 H 0.608184 0.884923 0.684713 0.051 Uiso 1 1 calc R U . . .
C14 C 0.61417(5) 0.5382(2) 0.69839(9) 0.0287(4) Uani 1 1 d . . . . .
C15 C 0.67775(6) 0.3557(2) 0.42210(10) 0.0350(4) Uani 1 1 d . . . . .
H15 H 0.648542 0.319070 0.412561 0.042 Uiso 1 1 calc R U . . .
C16 C 0.70181(6) 0.3229(3) 0.36994(10) 0.0403(4) Uani 1 1 d . . . . .
H16 H 0.689210 0.264771 0.326153 0.048 Uiso 1 1 calc R U . . .
C17 C 0.74490(6) 0.3782(3) 0.38419(10) 0.0415(4) Uani 1 1 d . . . . .
H17 H 0.761818 0.358343 0.349778 0.050 Uiso 1 1 calc R U . . .
C18 C 0.76294(6) 0.4632(2) 0.44967(10) 0.0351(4) Uani 1 1 d . . . . .
H18 H 0.792024 0.501494 0.459942 0.042 Uiso 1 1 calc R U . . .
C19 C 0.73693(5) 0.4904(2) 0.49994(9) 0.0261(3) Uani 1 1 d . . . . .
C20 C 0.75380(5) 0.5760(2) 0.57278(9) 0.0274(3) Uani 1 1 d . . . . .
C21 C 0.79715(6) 0.6320(3) 0.59647(10) 0.0376(4) Uani 1 1 d . . . . .
H21 H 0.816926 0.618883 0.566246 0.045 Uiso 1 1 calc R U . . .
C22 C 0.81038(7) 0.7075(3) 0.66543(11) 0.0453(5) Uani 1 1 d . . . . .
H22 H 0.839357 0.744107 0.682740 0.054 Uiso 1 1 calc R U . . .
C23 C 0.78024(7) 0.7278(3) 0.70827(11) 0.0497(5) Uani 1 1 d . . . . .
H23 H 0.788411 0.779407 0.754791 0.060 Uiso 1 1 calc R U . . .
C24 C 0.73789(7) 0.6707(3) 0.68132(10) 0.0448(5) Uani 1 1 d . . . . .
H24 H 0.717554 0.685511 0.710425 0.054 Uiso 1 1 calc R U . . .
N1 N 0.53113(5) 0.51934(18) 0.91829(8) 0.0277(3) Uani 1 1 d . . . . .
N2 N 0.69471(4) 0.43821(19) 0.48596(7) 0.0281(3) Uani 1 1 d . . . . .
N3 N 0.72452(5) 0.5946(2) 0.61492(7) 0.0313(3) Uani 1 1 d . . . . .
O1 O 0.60036(5) -0.00543(17) 1.02622(10) 0.0553(4) Uani 1 1 d . . . . .
O2 O 0.64393(4) 0.22577(16) 1.02515(7) 0.0363(3) Uani 1 1 d . . . . .
O3 O 0.60041(4) 0.54573(16) 0.98590(7) 0.0340(3) Uani 1 1 d . . . . .
O4 O 0.60858(4) 0.37865(17) 0.70769(7) 0.0399(3) Uani 1 1 d . . . . .
O5 O 0.63611(5) 0.60242(19) 0.65565(8) 0.0540(4) Uani 1 1 d . . . . .
O1W O 0.65395(4) 0.25527(16) 0.60804(7) 0.0335(3) Uani 1 1 d D . . . .
H1A H 0.6377(6) 0.274(3) 0.6408(10) 0.050 Uiso 1 1 d D U . . .
H1B H 0.6378(6) 0.175(2) 0.5788(10) 0.050 Uiso 1 1 d D U . . .

loop_
_atom_site_aniso_label
_atom_site_aniso_U_11
_atom_site_aniso_U_22
_atom_site_aniso_U_33
_atom_site_aniso_U_23
_atom_site_aniso_U_13
_atom_site_aniso_U_12
Zn1 0.02534(12) 0.03083(12) 0.02994(12) -0.00190(8) 0.00992(8) -0.00172(8)
C1 0.0371(10) 0.0261(9) 0.0311(9) 0.0005(7) 0.0092(7) 0.0030(7)
C2 0.0302(8) 0.0270(8) 0.0276(8) -0.0008(6) 0.0115(7) -0.0003(7)
C3 0.0370(10) 0.0307(9) 0.0427(10) -0.0024(8) 0.0168(8) -0.0060(8)
C4 0.0277(9) 0.0503(12) 0.0533(12) -0.0074(10) 0.0093(8) -0.0095(8)
C5 0.0244(9) 0.0490(11) 0.0404(10) 0.0000(9) 0.0041(8) 0.0017(8)
C6 0.0234(8) 0.0284(8) 0.0252(8) 0.0004(6) 0.0098(6) 0.0021(7)
C7 0.0326(9) 0.0312(9) 0.0344(9) 0.0049(7) 0.0126(7) 0.0107(7)
C8 0.0302(9) 0.0327(9) 0.0268(8) 0.0027(7) 0.0080(7) 0.0033(7)
C9 0.0262(8) 0.0286(9) 0.0278(8) 0.0021(7) 0.0058(7) 0.0012(7)
C10 0.0272(8) 0.0322(9) 0.0261(8) -0.0009(7) 0.0057(7) -0.0010(7)
C11 0.0742(15) 0.0308(10) 0.0465(12) 0.0017(9) 0.0308(11) 0.0092(10)
C12 0.0883(18) 0.0276(10) 0.0582(14) 0.0059(9) 0.0385(13) 0.0030(10)
C13 0.0602(13) 0.0367(10) 0.0367(10) 0.0024(8) 0.0248(9) -0.0054(9)
C14 0.0247(8) 0.0360(10) 0.0253(8) -0.0009(7) 0.0053(7) -0.0022(7)
C15 0.0296(9) 0.0394(10) 0.0337(9) -0.0044(8) 0.0022(7) 0.0010(8)
C16 0.0445(11) 0.0462(11) 0.0285(9) -0.0075(8) 0.0050(8) 0.0077(9)
C17 0.0422(11) 0.0529(12) 0.0327(9) -0.0026(8) 0.0157(8) 0.0099(9)
C18 0.0287(9) 0.0405(10) 0.0383(10) 0.0019(8) 0.0123(8) 0.0032(7)
C19 0.0249(8) 0.0261(8) 0.0270(8) 0.0040(6) 0.0057(7) 0.0028(6)
C20 0.0261(8) 0.0275(8) 0.0282(8) 0.0032(7) 0.0057(7) -0.0001(7)
C21 0.0284(9) 0.0428(11) 0.0416(10) -0.0003(8) 0.0082(8) -0.0047(8)
C22 0.0360(10) 0.0507(12) 0.0441(11) 0.0003(9) -0.0010(9) -0.0124(9)
C23 0.0558(13) 0.0596(13) 0.0292(10) -0.0044(9) 0.0000(9) -0.0186(11)
C24 0.0483(11) 0.0595(13) 0.0282(9) -0.0062(9) 0.0121(8) -0.0129(10)
N1 0.0250(7) 0.0318(7) 0.0281(7) 0.0030(6) 0.0096(6) 0.0032(6)
N2 0.0248(7) 0.0312(7) 0.0282(7) -0.0008(6) 0.0058(6) 0.0011(6)
N3 0.0312(7) 0.0381(8) 0.0252(7) -0.0007(6) 0.0077(6) -0.0047(6)
O1 0.0547(9) 0.0280(8) 0.0760(11) 0.0133(7) 0.0003(8) 0.0002(6)
O2 0.0301(6) 0.0316(7) 0.0476(7) -0.0008(5) 0.0098(6) 0.0058(5)
O3 0.0263(6) 0.0272(6) 0.0458(7) 0.0037(5) 0.0027(5) -0.0026(5)
O4 0.0499(8) 0.0328(7) 0.0436(7) 0.0038(6) 0.0241(6) 0.0045(6)
O5 0.0774(10) 0.0403(8) 0.0615(9) -0.0123(7) 0.0515(8) -0.0136(7)
O1W 0.0326(7) 0.0325(6) 0.0367(7) -0.0008(5) 0.0105(5) -0.0011(5)

loop_
_atom_type_symbol
_atom_type_description
_atom_type_scat_dispersion_real
_atom_type_scat_dispersion_imag
_atom_type_scat_source
C C 0.0033 0.0016 'International Tables Vol C Tables 4.2.6.8 and 6.1.1.4'
H H 0.0000 0.0000 'International Tables Vol C Tables 4.2.6.8 and 6.1.1.4'
N N 0.0061 0.0033 'International Tables Vol C Tables 4.2.6.8 and 6.1.1.4'
O O 0.0106 0.0060 'International Tables Vol C Tables 4.2.6.8 and 6.1.1.4'
Zn Zn 0.2839 1.4301 'International Tables Vol C Tables 4.2.6.8 and 6.1.1.4'

loop_
_geom_angle_atom_site_label_1
_geom_angle_atom_site_label_2
_geom_angle_atom_site_label_3
_geom_angle
_geom_angle_site_symmetry_1
_geom_angle_site_symmetry_3
_geom_angle_publ_flag
O5 Zn1 O2 85.12(5) . 6_565 ?
O5 Zn1 O3 104.74(6) . 6_565 ?
O2 Zn1 O3 83.35(5) 6_565 6_565 ?
O5 Zn1 N2 167.50(6) . . ?
O2 Zn1 N2 96.58(5) 6_565 . ?
O3 Zn1 N2 87.76(5) 6_565 . ?
O5 Zn1 O1W 85.98(5) . . ?
O2 Zn1 O1W 164.39(5) 6_565 . ?
O3 Zn1 O1W 86.56(5) 6_565 . ?
N2 Zn1 O1W 94.89(5) . . ?
O5 Zn1 N3 91.71(6) . . ?
O2 Zn1 N3 89.99(5) 6_565 . ?
O3 Zn1 N3 161.59(5) 6_565 . ?
N2 Zn1 N3 75.93(5) . . ?
O1W Zn1 N3 103.07(5) . . ?
O1 C1 O2 125.29(17) . . ?
O1 C1 C2 115.88(16) . . ?
O2 C1 C2 118.70(15) . . ?
C3 C2 C6 118.66(16) . . ?
C3 C2 C1 119.14(15) . . ?
C6 C2 C1 122.06(15) . . ?
C2 C3 C4 122.75(17) . . ?
C2 C3 H3 118.6 . . ?
C4 C3 H3 118.6 . . ?
C5 C4 C3 117.69(17) . . ?
C5 C4 H4 121.2 . . ?
C3 C4 H4 121.2 . . ?
C4 C5 N1 121.66(17) . . ?
C4 C5 H5 119.2 . . ?
N1 C5 H5 119.2 . . ?
O3 C6 N1 116.84(15) . . ?
O3 C6 C2 127.00(15) . . ?
N1 C6 C2 116.16(14) . . ?
N1 C7 C8 115.86(14) . . ?
N1 C7 H7A 108.3 . . ?
C8 C7 H7A 108.3 . . ?
N1 C7 H7B 108.3 . . ?
C8 C7 H7B 108.3 . . ?
H7A C7 H7B 107.4 . . ?
C9 C8 C11 118.61(16) . . ?
C9 C8 C7 125.33(15) . . ?
C11 C8 C7 116.05(15) . . ?
C8 C9 C10 120.51(16) . . ?
C8 C9 H9 119.7 . . ?
C10 C9 H9 119.7 . . ?
C13 C10 C9 119.76(16) . . ?
C13 C10 C14 119.20(15) . . ?
C9 C10 C14 121.04(15) . . ?
C12 C11 C8 121.08(18) . . ?
C12 C11 H11 119.5 . . ?
C8 C11 H11 119.5 . . ?
C13 C12 C11 119.90(18) . . ?
C13 C12 H12 120.1 . . ?
C11 C12 H12 120.1 . . ?
C12 C13 C10 120.12(17) . . ?
C12 C13 H13 119.9 . . ?
C10 C13 H13 119.9 . . ?
O4 C14 O5 125.37(16) . . ?
O4 C14 C10 119.61(15) . . ?
O5 C14 C10 115.02(15) . . ?
N2 C15 C16 122.66(17) . . ?
N2 C15 H15 118.7 . . ?
C16 C15 H15 118.7 . . ?
C17 C16 C15 118.40(17) . . ?
C17 C16 H16 120.8 . . ?
C15 C16 H16 120.8 . . ?
C16 C17 C18 119.75(17) . . ?
C16 C17 H17 120.1 . . ?
C18 C17 H17 120.1 . . ?
C17 C18 C19 118.78(17) . . ?
C17 C18 H18 120.6 . . ?
C19 C18 H18 120.6 . . ?
N2 C19 C18 121.69(16) . . ?
N2 C19 C20 115.63(14) . . ?
C18 C19 C20 122.67(15) . . ?
N3 C20 C21 121.79(16) . . ?
N3 C20 C19 115.61(14) . . ?
C21 C20 C19 122.60(15) . . ?
C22 C21 C20 118.97(17) . . ?
C22 C21 H21 120.5 . . ?
C20 C21 H21 120.5 . . ?
C23 C22 C21 119.16(18) . . ?
C23 C22 H22 120.4 . . ?
C21 C22 H22 120.4 . . ?
C24 C23 C22 118.89(18) . . ?
C24 C23 H23 120.6 . . ?
C22 C23 H23 120.6 . . ?
N3 C24 C23 122.91(18) . . ?
N3 C24 H24 118.5 . . ?
C23 C24 H24 118.5 . . ?
C5 N1 C6 122.52(15) . . ?
C5 N1 C7 119.58(15) . . ?
C6 N1 C7 117.73(14) . . ?
C15 N2 C19 118.72(15) . . ?
C15 N2 Zn1 124.95(12) . . ?
C19 N2 Zn1 116.09(11) . . ?
C24 N3 C20 118.28(15) . . ?
C24 N3 Zn1 125.46(12) . . ?
C20 N3 Zn1 116.07(11) . . ?
C1 O2 Zn1 125.13(11) . 6_566 ?
C6 O3 Zn1 125.89(11) . 6_566 ?
C14 O5 Zn1 136.29(12) . . ?
Zn1 O1W H1A 101.2(15) . . ?
Zn1 O1W H1B 118.3(14) . . ?
H1A O1W H1B 101.3(19) . . ?

loop_
_geom_bond_atom_site_label_1
_geom_bond_atom_site_label_2
_geom_bond_distance
_geom_bond_site_symmetry_2
_geom_bond_publ_flag
Zn1 O5 2.0592(13) . ?
Zn1 O2 2.0992(13) 6_565 ?
Zn1 O3 2.1002(12) 6_565 ?
Zn1 N2 2.1469(14) . ?
Zn1 O1W 2.1480(12) . ?
Zn1 N3 2.1528(14) . ?
C1 O1 1.244(2) . ?
C1 O2 1.256(2) . ?
C1 C2 1.521(2) . ?
C2 C3 1.365(2) . ?
C2 C6 1.440(2) . ?
C3 C4 1.398(3) . ?
C3 H3 0.9300 . ?
C4 C5 1.350(3) . ?
C4 H4 0.9300 . ?
C5 N1 1.358(2) . ?
C5 H5 0.9300 . ?
C6 O3 1.244(2) . ?
C6 N1 1.392(2) . ?
C7 N1 1.471(2) . ?
C7 C8 1.515(2) . ?
C7 H7A 0.9700 . ?
C7 H7B 0.9700 . ?
C8 C9 1.387(2) . ?
C8 C11 1.396(3) . ?
C9 C10 1.397(2) . ?
C9 H9 0.9300 . ?
C10 C13 1.387(3) . ?
C10 C14 1.515(2) . ?
C11 C12 1.381(3) . ?
C11 H11 0.9300 . ?
C12 C13 1.381(3) . ?
C12 H12 0.9300 . ?
C13 H13 0.9300 . ?
C14 O4 1.239(2) . ?
C14 O5 1.259(2) . ?
C15 N2 1.339(2) . ?
C15 C16 1.378(3) . ?
C15 H15 0.9300 . ?
C16 C17 1.375(3) . ?
C16 H16 0.9300 . ?
C17 C18 1.378(3) . ?
C17 H17 0.9300 . ?
C18 C19 1.386(2) . ?
C18 H18 0.9300 . ?
C19 N2 1.342(2) . ?
C19 C20 1.485(2) . ?
C20 N3 1.340(2) . ?
C20 C21 1.390(2) . ?
C21 C22 1.378(3) . ?
C21 H21 0.9300 . ?
C22 C23 1.373(3) . ?
C22 H22 0.9300 . ?
C23 C24 1.372(3) . ?
C23 H23 0.9300 . ?
C24 N3 1.340(2) . ?
C24 H24 0.9300 . ?
O1W H1A 0.890(9) . ?
O1W H1B 0.890(10) . ?

loop_
_geom_hbond_atom_site_label_D
_geom_hbond_atom_site_label_H
_geom_hbond_atom_site_label_A
_geom_hbond_distance_DH
_geom_hbond_distance_HA
_geom_hbond_distance_DA
_geom_hbond_angle_DHA
_geom_hbond_site_symmetry_A
_geom_hbond_publ_flag
C5 H5 O4 0.93 2.62 3.333(2) 134.3 2_656 yes
C7 H7A O1 0.97 2.61 3.543(2) 162.7 1_565 yes
C15 H15 O3 0.93 2.47 3.016(2) 117.6 6_565 yes
C18 H18 O2 0.93 2.59 3.464(2) 156.9 4_656 yes
C21 H21 O2 0.93 2.45 3.301(2) 152.9 4_656 yes
C24 H24 O5 0.93 2.59 3.144(3) 118.7 . yes
O1W H1A O4 0.890(9) 1.874(11) 2.7402(17) 164(2) . yes
O1W H1B O1 0.890(10) 1.858(10) 2.7436(19) 173(2) 6 yes

loop_
_geom_torsion_atom_site_label_1
_geom_torsion_atom_site_label_2
_geom_torsion_atom_site_label_3
_geom_torsion_atom_site_label_4
_geom_torsion
_geom_torsion_site_symmetry_1
_geom_torsion_site_symmetry_2
_geom_torsion_site_symmetry_3
_geom_torsion_site_symmetry_4
_geom_torsion_publ_flag
O1 C1 C2 C3 -5.1(2) . . . . ?
O2 C1 C2 C3 171.05(16) . . . . ?
O1 C1 C2 C6 179.39(16) . . . . ?
O2 C1 C2 C6 -4.5(2) . . . . ?
C6 C2 C3 C4 4.0(3) . . . . ?
C1 C2 C3 C4 -171.72(17) . . . . ?
C2 C3 C4 C5 2.2(3) . . . . ?
C3 C4 C5 N1 -3.8(3) . . . . ?
C3 C2 C6 O3 171.10(16) . . . . ?
C1 C2 C6 O3 -13.3(3) . . . . ?
C3 C2 C6 N1 -8.3(2) . . . . ?
C1 C2 C6 N1 167.25(14) . . . . ?
N1 C7 C8 C9 -2.2(3) . . . . ?
N1 C7 C8 C11 178.94(17) . . . . ?
C11 C8 C9 C10 1.8(3) . . . . ?
C7 C8 C9 C10 -177.02(16) . . . . ?
C8 C9 C10 C13 -0.9(3) . . . . ?
C8 C9 C10 C14 178.97(15) . . . . ?
C9 C8 C11 C12 -1.3(3) . . . . ?
C7 C8 C11 C12 177.6(2) . . . . ?
C8 C11 C12 C13 -0.2(4) . . . . ?
C11 C12 C13 C10 1.1(4) . . . . ?
C9 C10 C13 C12 -0.6(3) . . . . ?
C14 C10 C13 C12 179.5(2) . . . . ?
C13 C10 C14 O4 -171.14(17) . . . . ?
C9 C10 C14 O4 9.0(2) . . . . ?
C13 C10 C14 O5 8.1(2) . . . . ?
C9 C10 C14 O5 -171.71(16) . . . . ?
N2 C15 C16 C17 -0.3(3) . . . . ?
C15 C16 C17 C18 0.4(3) . . . . ?
C16 C17 C18 C19 0.2(3) . . . . ?
C17 C18 C19 N2 -0.8(3) . . . . ?
C17 C18 C19 C20 178.20(16) . . . . ?
N2 C19 C20 N3 -1.6(2) . . . . ?
C18 C19 C20 N3 179.33(16) . . . . ?
N2 C19 C20 C21 177.86(16) . . . . ?
C18 C19 C20 C21 -1.2(3) . . . . ?
N3 C20 C21 C22 0.5(3) . . . . ?
C19 C20 C21 C22 -178.85(17) . . . . ?
C20 C21 C22 C23 -1.1(3) . . . . ?
C21 C22 C23 C24 0.6(3) . . . . ?
C22 C23 C24 N3 0.4(3) . . . . ?
C4 C5 N1 C6 -1.0(3) . . . . ?
C4 C5 N1 C7 -176.17(17) . . . . ?
O3 C6 N1 C5 -172.41(15) . . . . ?
C2 C6 N1 C5 7.1(2) . . . . ?
O3 C6 N1 C7 2.8(2) . . . . ?
C2 C6 N1 C7 -177.69(13) . . . . ?
C8 C7 N1 C5 -102.38(18) . . . . ?
C8 C7 N1 C6 82.23(19) . . . . ?
C16 C15 N2 C19 -0.3(3) . . . . ?
C16 C15 N2 Zn1 173.76(14) . . . . ?
C18 C19 N2 C15 0.9(2) . . . . ?
C20 C19 N2 C15 -178.19(15) . . . . ?
C18 C19 N2 Zn1 -173.69(13) . . . . ?
C20 C19 N2 Zn1 7.20(18) . . . . ?
C23 C24 N3 C20 -1.0(3) . . . . ?
C23 C24 N3 Zn1 -175.76(16) . . . . ?
C21 C20 N3 C24 0.5(3) . . . . ?
C19 C20 N3 C24 179.91(16) . . . . ?
C21 C20 N3 Zn1 175.75(13) . . . . ?
C19 C20 N3 Zn1 -4.82(19) . . . . ?
O1 C1 O2 Zn1 -142.63(16) . . . 6_566 ?
C2 C1 O2 Zn1 41.7(2) . . . 6_566 ?
N1 C6 O3 Zn1 171.43(10) . . . 6_566 ?
C2 C6 O3 Zn1 -8.0(2) . . . 6_566 ?
O4 C14 O5 Zn1 20.1(3) . . . . ?
C10 C14 O5 Zn1 -159.15(14) . . . . ?
